data_2220170
loop_
_publ_author_name
'Hao, Lujiang'
'Liu, Xia'

_publ_section_title
<i>catena</i>-Poly[[aqua(2,2'-bipyridine-\k^2^<i>N</i>,<i>N</i>')copper(II)]-\m-5-nitroisophthalato-\k^3^<i>O</i>^1^,<i>O</i>^1'^:<i>O</i>^3^]
_journal_coeditor_code GK2170
_journal_issue 12
_journal_name_full 'Acta Crystallographica Section E'
_journal_page_first m1500
_journal_paper_doi 10.1107/S1600536808035150
_journal_volume 64
_journal_year 2008
_chemical_formula_iupac '[Cu (C8 H3 N O6) (C10 H8 N2) (H2 O)]'
_chemical_formula_moiety 'C18 H13 Cu N3 O7'
_chemical_formula_sum 'C18 H13 Cu N3 O7'
_chemical_formula_weight 446.85
_chemical_name_systematic
;
<i>catena</i>-Poly[[aqua(2,2'-bipyridine-\k^2^<i>N</i>,<i>N</i>')copper(II)]-
\m-5-nitroisophthalato-\k^3^<i>O</i>^1^,<i>O</i>^1'^:<i>O</i>^3^]
;
_space_group_IT_number 14
_symmetry_cell_setting monoclinic
_symmetry_space_group_name_Hall '-P 2yn'
_symmetry_space_group_name_H-M 'P 1 21/n 1'
_atom_sites_solution_hydrogens geom
_atom_sites_solution_primary direct
_atom_sites_solution_secondary difmap
_audit_creation_method SHELXL-97
_cell_angle_alpha 90.00
_cell_angle_beta 97.28(2)
_cell_angle_gamma 90.00
_cell_formula_units_Z 8
_cell_length_a 10.1326(10)
_cell_length_b 23.263(3)
_cell_length_c 15.6087(15)
_cell_measurement_reflns_used 6694
_cell_measurement_temperature 293(2)
_cell_measurement_theta_max 25.50
_cell_measurement_theta_min 1.75
_cell_volume 3649.5(7)
_computing_cell_refinement 'SAINT-Plus (Bruker, 2001)'
_computing_data_collection 'APEX2 (Bruker, 2004)'
_computing_data_reduction 'SAINT-Plus (Bruker, 2001)'
_computing_molecular_graphics 'SHELXTL (Sheldrick, 2008)'
_computing_publication_material 'SHELXTL (Sheldrick, 2008)'
_computing_structure_refinement 'SHELXL97 (Sheldrick, 2008)'
_computing_structure_solution 'SHELXS97 (Sheldrick, 2008)'
_diffrn_ambient_temperature 293(2)
_diffrn_measured_fraction_theta_full 0.985
_diffrn_measured_fraction_theta_max 0.985
_diffrn_measurement_device_type 'Bruker APEXII CCD area-detector'
_diffrn_measurement_method '\f and \w'
_diffrn_radiation_monochromator graphite
_diffrn_radiation_source 'fine-focus sealed tube'
_diffrn_radiation_type MoK\a
_diffrn_radiation_wavelength 0.71073
_diffrn_reflns_av_R_equivalents 0.0249
_diffrn_reflns_av_sigmaI/netI 0.0310
_diffrn_reflns_limit_h_max 10
_diffrn_reflns_limit_h_min -12
_diffrn_reflns_limit_k_max 22
_diffrn_reflns_limit_k_min -28
_diffrn_reflns_limit_l_max 18
_diffrn_reflns_limit_l_min -18
_diffrn_reflns_number 18862
_diffrn_reflns_theta_full 25.50
_diffrn_reflns_theta_max 25.50
_diffrn_reflns_theta_min 1.75
_diffrn_standards_decay_% 0
_diffrn_standards_interval_count 0
_diffrn_standards_interval_time 0
_diffrn_standards_number 0
_exptl_absorpt_coefficient_mu 1.245
_exptl_absorpt_correction_T_max 0.9069
_exptl_absorpt_correction_T_min 0.8649
_exptl_absorpt_correction_type multi-scan
_exptl_absorpt_process_details '(SADABS; Bruker, 2001)'
_exptl_crystal_colour blue
_exptl_crystal_density_diffrn 1.627
_exptl_crystal_density_method 'not measured'
_exptl_crystal_description block
_exptl_crystal_F_000 1816
_exptl_crystal_size_max 0.12
_exptl_crystal_size_mid 0.10
_exptl_crystal_size_min 0.08
_refine_diff_density_max 0.832
_refine_diff_density_min -0.403
_refine_ls_extinction_method none
_refine_ls_goodness_of_fit_ref 1.000
_refine_ls_hydrogen_treatment mixed
_refine_ls_matrix_type full
_refine_ls_number_parameters 535
_refine_ls_number_reflns 6694
_refine_ls_number_restraints 6
_refine_ls_restrained_S_all 1.000
_refine_ls_R_factor_all 0.0621
_refine_ls_R_factor_gt 0.0420
_refine_ls_shift/su_max 0.003
_refine_ls_shift/su_mean 0.000
_refine_ls_structure_factor_coef Fsqd
_refine_ls_weighting_details 'calc w=1/[\s^2^(Fo^2^)+(0.075P)^2^+2.4671P] where P=(Fo^2^+2Fc^2^)/3'
_refine_ls_weighting_scheme calc
_refine_ls_wR_factor_gt 0.1093
_refine_ls_wR_factor_ref 0.1235
_reflns_number_gt 5089
_reflns_number_total 6694
_reflns_threshold_expression I>2\s(I)
_cod_data_source_file gk2170.cif
_cod_data_source_block I
_cod_depositor_comments
;
The following automatic conversions were performed:
'_symmetry_cell_setting' value 'Monoclinic' changed to 'monoclinic'
according to '/home/saulius/struct/CIF-dictionaries/cif_core.dic'
dictionary named 'cif_core.dic' version 2.4.1 from 2010-06-29.

Automatic conversion script
Id: cif_fix_enum 1527 2010-12-29 10:47:43Z saulius 

The following automatic conversions were performed:

'_symmetry_cell_setting' value 'Monoclinic' changed to 'monoclinic'
according to /home/saulius/struct/CIF-dictionaries/cif_core.dic
dictionary named 'cif_core.dic' version 2.4.1 from 2010-06-29.

Automatic conversion script
Id: cif_fix_values 1715 2011-07-08 13:25:40Z adriana 
;
_cod_original_cell_volume 3649.6(7)
_cod_original_sg_symbol_H-M 'P 21/n'
_cod_database_code 2220170
_cod_database_fobs_code 2220170

loop_
_symmetry_equiv_pos_as_xyz
'x, y, z'
'-x+1/2, y+1/2, -z+1/2'
'-x, -y, -z'
'x-1/2, -y-1/2, z-1/2'

loop_
_atom_site_type_symbol
_atom_site_label
_atom_site_fract_x
_atom_site_fract_y
_atom_site_fract_z
_atom_site_U_iso_or_equiv
_atom_site_adp_type
_atom_site_calc_flag
_atom_site_refinement_flags
_atom_site_occupancy
Cu Cu1 1.16168(4) 0.154431(15) 0.85573(3) 0.02711(13) Uani d . 1
Cu Cu2 0.12372(4) 0.354405(16) 0.93350(3) 0.03053(13) Uani d . 1
C C1 1.1959(4) 0.07213(16) 1.0079(2) 0.0457(9) Uani d . 1
H H1 1.2145 0.1048 1.0416 0.055 Uiso calc R 1
C C2 1.2039(5) 0.0193(2) 1.0471(3) 0.0635(13) Uani d . 1
H H2 1.2268 0.0161 1.1065 0.076 Uiso calc R 1
C C3 1.1773(5) -0.02890(18) 0.9970(3) 0.0634(13) Uani d . 1
H H3 1.1810 -0.0651 1.0224 0.076 Uiso calc R 1
C C4 1.1452(4) -0.02334(16) 0.9089(3) 0.0481(10) Uani d . 1
H H4 1.1282 -0.0556 0.8741 0.058 Uiso calc R 1
C C5 1.1388(3) 0.03117(13) 0.8732(2) 0.0291(7) Uani d . 1
C C6 1.1072(3) 0.04138(13) 0.7785(2) 0.0266(7) Uani d . 1
C C7 1.0796(3) -0.00183(15) 0.7180(2) 0.0376(8) Uani d . 1
H H7 1.0788 -0.0401 0.7354 0.045 Uiso calc R 1
C C8 1.0527(4) 0.01249(16) 0.6306(2) 0.0408(9) Uani d . 1
H H8 1.0328 -0.0160 0.5891 0.049 Uiso calc R 1
C C9 1.0562(4) 0.06932(16) 0.6068(2) 0.0415(9) Uani d . 1
H H9 1.0383 0.0800 0.5491 0.050 Uiso calc R 1
C C10 1.0866(3) 0.11017(14) 0.6700(2) 0.0337(8) Uani d . 1
H H10 1.0889 0.1486 0.6536 0.040 Uiso calc R 1
C C11 0.3761(3) 0.19406(14) 0.8105(2) 0.0284(7) Uani d . 1
C C12 0.8756(3) 0.17568(14) 0.8380(2) 0.0286(7) Uani d . 1
C C13 0.7500(3) 0.20954(13) 0.80617(19) 0.0232(6) Uani d . 1
C C14 0.6258(3) 0.18759(13) 0.8202(2) 0.0252(6) Uani d . 1
H H14 0.6213 0.1526 0.8484 0.030 Uiso calc R 1
C C15 0.5081(3) 0.21767(13) 0.79223(19) 0.0228(6) Uani d . 1
C C16 0.5143(3) 0.27058(14) 0.7520(2) 0.0287(7) Uani d . 1
H H16 0.4375 0.2912 0.7332 0.034 Uiso calc R 1
C C17 0.6391(3) 0.29176(14) 0.7409(2) 0.0300(7) Uani d . 1
C C18 0.7573(3) 0.26273(13) 0.7665(2) 0.0268(7) Uani d . 1
H H18 0.8388 0.2784 0.7574 0.032 Uiso calc R 1
C C19 0.0858(4) 0.43908(16) 0.7844(3) 0.0419(9) Uani d . 1
H H19 0.0717 0.4066 0.7497 0.050 Uiso calc R 1
C C20 0.0710(4) 0.49282(18) 0.7464(3) 0.0506(10) Uani d . 1
H H20 0.0493 0.4965 0.6869 0.061 Uiso calc R 1
C C21 0.0891(4) 0.54045(17) 0.7982(3) 0.0530(11) Uani d . 1
H H21 0.0801 0.5770 0.7741 0.064 Uiso calc R 1
C C22 0.1206(3) 0.53393(15) 0.8859(3) 0.0437(9) Uani d . 1
H H22 0.1312 0.5660 0.9217 0.052 Uiso calc R 1
C C23 0.1365(3) 0.47885(13) 0.9207(2) 0.0331(8) Uani d . 1
C C24 0.1701(3) 0.46692(14) 1.0141(2) 0.0312(7) Uani d . 1
C C25 0.1994(4) 0.50930(15) 1.0773(3) 0.0450(10) Uani d . 1
H H25 0.1976 0.5480 1.0620 0.054 Uiso calc R 1
C C26 0.2313(4) 0.49311(18) 1.1632(3) 0.0505(10) Uani d . 1
H H26 0.2502 0.5209 1.2059 0.061 Uiso calc R 1
C C27 0.2346(4) 0.43618(19) 1.1844(3) 0.0502(10) Uani d . 1
H H27 0.2573 0.4245 1.2414 0.060 Uiso calc R 1
C C28 0.2036(4) 0.39641(17) 1.1200(2) 0.0423(9) Uani d . 1
H H28 0.2048 0.3577 1.1348 0.051 Uiso calc R 1
C C29 0.4118(3) 0.33262(14) 0.9445(2) 0.0276(7) Uani d . 1
C C30 0.5355(3) 0.29913(13) 0.9800(2) 0.0245(7) Uani d . 1
C C31 0.6609(3) 0.31950(13) 0.9659(2) 0.0247(6) Uani d . 1
H H31 0.6668 0.3529 0.9339 0.030 Uiso calc R 1
C C32 0.7773(3) 0.29078(12) 0.9988(2) 0.0230(6) Uani d . 1
C C33 0.7701(3) 0.24090(13) 1.0462(2) 0.0281(7) Uani d . 1
H H33 0.8466 0.2213 1.0687 0.034 Uiso calc R 1
C C34 0.6445(3) 0.22111(13) 1.0589(2) 0.0274(7) Uani d . 1
C C35 0.5281(3) 0.24928(14) 1.0278(2) 0.0273(7) Uani d . 1
H H35 0.4461 0.2350 1.0387 0.033 Uiso calc R 1
C C36 0.9110(3) 0.31370(13) 0.9804(2) 0.0265(7) Uani d . 1
N N1 1.1618(3) 0.07821(11) 0.92194(18) 0.0308(6) Uani d . 1
N N2 1.1133(2) 0.09711(10) 0.75448(17) 0.0256(6) Uani d . 1
N N3 0.1197(3) 0.43222(12) 0.86995(18) 0.0310(6) Uani d . 1
N N4 0.1716(3) 0.41090(11) 1.03653(19) 0.0315(6) Uani d . 1
N N5 0.6350(3) 0.16771(13) 1.1080(2) 0.0421(8) Uani d . 1
N N6 0.6481(4) 0.34942(14) 0.7038(2) 0.0526(9) Uani d . 1
O O1 0.0918(2) 0.30549(9) 0.81941(17) 0.0320(5) Uani d D 1
O O2 0.3006(2) 0.31188(9) 0.96166(16) 0.0358(6) Uani d . 1
O O3 0.4241(3) 0.37683(12) 0.90419(19) 0.0532(7) Uani d . 1
O O4 0.9139(2) 0.35925(10) 0.93797(18) 0.0392(6) Uani d . 1
O O5 1.0167(2) 0.28721(10) 1.00723(16) 0.0360(6) Uani d . 1
O O6 0.5265(3) 0.14511(15) 1.1064(3) 0.0852(13) Uani d . 1
O O7 0.7369(3) 0.14842(12) 1.1487(2) 0.0579(8) Uani d . 1
O O8 0.5457(3) 0.37104(19) 0.6687(4) 0.128(2) Uani d . 1
O O9 0.7554(3) 0.37294(13) 0.7091(2) 0.0734(10) Uani d . 1
O O10 0.9862(2) 0.19817(9) 0.82626(16) 0.0328(5) Uani d . 1
O O11 0.8637(3) 0.12791(13) 0.8686(2) 0.0653(9) Uani d . 1
O O12 1.1948(2) 0.20384(9) 0.97015(16) 0.0319(5) Uani d D 1
O O13 0.2693(2) 0.22031(10) 0.78406(16) 0.0369(6) Uani d . 1
O O14 0.3736(2) 0.14837(10) 0.85273(17) 0.0390(6) Uani d . 1
H H1W 1.245(4) 0.2303(13) 0.960(3) 0.080 Uiso d D 1
H H2W 1.132(3) 0.2151(17) 0.994(3) 0.080 Uiso d D 1
H H3W 0.157(3) 0.2969(18) 0.795(3) 0.080 Uiso d D 1
H H4W 0.042(4) 0.2781(13) 0.824(3) 0.080 Uiso d D 1

loop_
_atom_site_aniso_label
_atom_site_aniso_U_11
_atom_site_aniso_U_22
_atom_site_aniso_U_33
_atom_site_aniso_U_12
_atom_site_aniso_U_13
_atom_site_aniso_U_23
Cu1 0.0215(2) 0.0234(2) 0.0363(2) 0.00148(15) 0.00314(16) 0.00163(15)
Cu2 0.0210(2) 0.0245(2) 0.0466(3) 0.00113(15) 0.00654(18) 0.00113(16)
C1 0.065(3) 0.041(2) 0.031(2) 0.0004(19) 0.0076(18) 0.0047(16)
C2 0.096(4) 0.060(3) 0.033(2) 0.006(3) 0.007(2) 0.014(2)
C3 0.092(4) 0.040(2) 0.059(3) 0.004(2) 0.012(3) 0.031(2)
C4 0.063(3) 0.0273(18) 0.053(3) -0.0023(17) 0.005(2) 0.0101(16)
C5 0.0230(16) 0.0246(16) 0.0396(19) -0.0009(12) 0.0039(14) 0.0044(13)
C6 0.0201(15) 0.0235(15) 0.0361(18) -0.0006(12) 0.0037(13) 0.0017(13)
C7 0.0313(18) 0.0270(17) 0.054(2) -0.0024(14) 0.0052(16) -0.0048(16)
C8 0.036(2) 0.043(2) 0.042(2) -0.0019(16) 0.0012(16) -0.0122(16)
C9 0.041(2) 0.048(2) 0.034(2) 0.0023(17) -0.0006(16) -0.0037(16)
C10 0.0362(19) 0.0319(17) 0.0323(19) 0.0054(14) 0.0015(15) 0.0049(14)
C11 0.0197(16) 0.0332(17) 0.0332(18) -0.0034(13) 0.0071(13) -0.0116(14)
C12 0.0172(16) 0.0347(18) 0.0332(18) 0.0028(13) 0.0008(13) 0.0056(14)
C13 0.0147(14) 0.0287(16) 0.0257(16) 0.0017(12) 0.0008(12) 0.0000(12)
C14 0.0219(16) 0.0261(15) 0.0283(16) -0.0010(12) 0.0054(13) -0.0006(13)
C15 0.0156(14) 0.0280(15) 0.0252(16) -0.0013(12) 0.0041(12) -0.0061(12)
C16 0.0173(15) 0.0372(18) 0.0314(18) 0.0093(13) 0.0027(13) 0.0019(14)
C17 0.0269(17) 0.0298(16) 0.0343(18) 0.0035(13) 0.0078(14) 0.0110(13)
C18 0.0156(14) 0.0337(17) 0.0314(18) -0.0016(12) 0.0039(12) 0.0049(13)
C19 0.040(2) 0.040(2) 0.049(2) 0.0029(16) 0.0137(17) 0.0071(17)
C20 0.043(2) 0.058(3) 0.052(2) 0.0069(19) 0.0135(19) 0.024(2)
C21 0.040(2) 0.034(2) 0.088(3) 0.0026(17) 0.021(2) 0.027(2)
C22 0.031(2) 0.0237(17) 0.078(3) 0.0018(14) 0.0160(19) 0.0050(18)
C23 0.0160(15) 0.0232(16) 0.062(2) 0.0000(12) 0.0137(15) 0.0010(15)
C24 0.0149(15) 0.0292(17) 0.051(2) -0.0005(12) 0.0090(14) -0.0043(15)
C25 0.032(2) 0.0279(18) 0.077(3) -0.0019(15) 0.0121(19) -0.0106(18)
C26 0.034(2) 0.059(3) 0.058(3) -0.0019(18) 0.0037(19) -0.021(2)
C27 0.039(2) 0.064(3) 0.048(2) 0.0050(19) 0.0075(18) -0.006(2)
C28 0.037(2) 0.043(2) 0.047(2) 0.0056(17) 0.0058(17) -0.0007(17)
C29 0.0166(15) 0.0327(17) 0.0326(18) 0.0031(13) -0.0002(13) -0.0046(14)
C30 0.0155(15) 0.0300(16) 0.0279(17) 0.0005(12) 0.0024(12) -0.0048(12)
C31 0.0192(15) 0.0241(15) 0.0312(17) -0.0012(12) 0.0053(12) -0.0004(12)
C32 0.0156(15) 0.0266(15) 0.0276(16) -0.0004(11) 0.0059(12) -0.0043(12)
C33 0.0187(15) 0.0345(17) 0.0305(18) 0.0020(13) 0.0017(13) 0.0005(13)
C34 0.0216(16) 0.0316(16) 0.0288(17) -0.0020(13) 0.0027(13) 0.0043(13)
C35 0.0175(15) 0.0342(17) 0.0307(18) -0.0059(13) 0.0050(13) 0.0015(13)
C36 0.0140(15) 0.0294(16) 0.0370(18) 0.0009(12) 0.0073(13) -0.0085(14)
N1 0.0305(15) 0.0280(14) 0.0347(16) -0.0011(11) 0.0068(12) 0.0048(11)
N2 0.0213(13) 0.0233(13) 0.0320(15) 0.0026(10) 0.0030(11) -0.0005(11)
N3 0.0216(14) 0.0277(14) 0.0446(18) 0.0022(11) 0.0075(12) 0.0052(12)
N4 0.0239(14) 0.0268(14) 0.0445(18) 0.0028(11) 0.0071(12) -0.0015(12)
N5 0.0325(17) 0.0448(18) 0.0488(19) -0.0039(14) 0.0042(14) 0.0181(14)
N6 0.044(2) 0.049(2) 0.068(2) 0.0143(16) 0.0185(17) 0.0321(17)
O1 0.0243(12) 0.0261(12) 0.0455(14) 0.0024(9) 0.0044(10) -0.0001(10)
O2 0.0148(11) 0.0301(12) 0.0621(16) 0.0023(9) 0.0033(10) -0.0029(11)
O3 0.0327(14) 0.0511(17) 0.075(2) 0.0086(12) 0.0035(13) 0.0290(15)
O4 0.0241(12) 0.0291(12) 0.0669(17) -0.0021(9) 0.0153(12) 0.0085(11)
O5 0.0157(11) 0.0366(12) 0.0564(16) 0.0029(9) 0.0072(10) -0.0003(11)
O6 0.0464(19) 0.086(2) 0.116(3) -0.0290(17) -0.0150(19) 0.065(2)
O7 0.0401(16) 0.0511(17) 0.083(2) 0.0105(13) 0.0080(15) 0.0336(15)
O8 0.046(2) 0.117(3) 0.226(5) 0.037(2) 0.036(3) 0.131(4)
O9 0.061(2) 0.0534(18) 0.102(3) -0.0163(16) -0.0027(19) 0.0388(18)
O10 0.0121(10) 0.0274(11) 0.0583(15) 0.0017(8) 0.0015(10) -0.0021(10)
O11 0.0313(15) 0.0648(19) 0.101(2) 0.0135(13) 0.0130(15) 0.0564(18)
O12 0.0267(12) 0.0261(11) 0.0415(14) 0.0039(9) -0.0003(10) -0.0027(10)
O13 0.0157(11) 0.0404(13) 0.0550(16) 0.0031(10) 0.0066(10) -0.0012(11)
O14 0.0223(12) 0.0378(14) 0.0583(16) -0.0027(10) 0.0103(11) 0.0048(11)

loop_
_atom_type_symbol
_atom_type_description
_atom_type_scat_dispersion_real
_atom_type_scat_dispersion_imag
_atom_type_scat_source
C C 0.0033 0.0016 'International Tables Vol C Tables 4.2.6.8 and 6.1.1.4'
H H 0.0000 0.0000 'International Tables Vol C Tables 4.2.6.8 and 6.1.1.4'
N N 0.0061 0.0033 'International Tables Vol C Tables 4.2.6.8 and 6.1.1.4'
O O 0.0106 0.0060 'International Tables Vol C Tables 4.2.6.8 and 6.1.1.4'
Cu Cu 0.3201 1.2651 'International Tables Vol C Tables 4.2.6.8 and 6.1.1.4'

loop_
_geom_angle_atom_site_label_1
_geom_angle_atom_site_label_2
_geom_angle_atom_site_label_3
_geom_angle_site_symmetry_1
_geom_angle_site_symmetry_3
_geom_angle
O10 Cu1 N1 . . 119.16(10)
O10 Cu1 N2 . . 91.92(10)
N1 Cu1 N2 . . 79.26(10)
O10 Cu1 O12 . . 87.71(9)
N1 Cu1 O12 . . 93.12(10)
N2 Cu1 O12 . . 171.06(10)
O10 Cu1 O14 . 1_655 149.84(9)
N1 Cu1 O14 . 1_655 90.99(10)
N2 Cu1 O14 . 1_655 94.65(10)
O12 Cu1 O14 . 1_655 90.11(10)
O10 Cu1 O13 . 1_655 90.66(9)
N1 Cu1 O13 . 1_655 150.04(10)
N2 Cu1 O13 . 1_655 98.11(10)
O12 Cu1 O13 . 1_655 90.83(9)
O14 Cu1 O13 1_655 1_655 59.29(8)
O2 Cu2 N3 . . 119.41(10)
O2 Cu2 N4 . . 91.57(10)
N3 Cu2 N4 . . 78.83(11)
O2 Cu2 O1 . . 87.52(9)
N3 Cu2 O1 . . 94.37(10)
N4 Cu2 O1 . . 171.62(10)
O2 Cu2 O4 . 1_455 149.99(9)
N3 Cu2 O4 . 1_455 90.60(9)
N4 Cu2 O4 . 1_455 94.38(10)
O1 Cu2 O4 . 1_455 90.54(10)
O2 Cu2 O5 . 1_455 91.14(9)
N3 Cu2 O5 . 1_455 149.09(9)
N4 Cu2 O5 . 1_455 96.95(10)
O1 Cu2 O5 . 1_455 91.40(9)
O4 Cu2 O5 1_455 1_455 58.96(8)
N1 C1 C2 . . 122.1(4)
N1 C1 H1 . . 119.0
C2 C1 H1 . . 119.0
C1 C2 C3 . . 118.7(4)
C1 C2 H2 . . 120.6
C3 C2 H2 . . 120.6
C2 C3 C4 . . 119.7(4)
C2 C3 H3 . . 120.1
C4 C3 H3 . . 120.1
C3 C4 C5 . . 118.8(4)
C3 C4 H4 . . 120.6
C5 C4 H4 . . 120.6
N1 C5 C4 . . 121.7(3)
N1 C5 C6 . . 115.7(3)
C4 C5 C6 . . 122.6(3)
N2 C6 C7 . . 121.3(3)
N2 C6 C5 . . 114.6(3)
C7 C6 C5 . . 124.1(3)
C6 C7 C8 . . 119.4(3)
C6 C7 H7 . . 120.3
C8 C7 H7 . . 120.3
C9 C8 C7 . . 118.9(3)
C9 C8 H8 . . 120.5
C7 C8 H8 . . 120.5
C8 C9 C10 . . 118.8(3)
C8 C9 H9 . . 120.6
C10 C9 H9 . . 120.6
N2 C10 C9 . . 123.0(3)
N2 C10 H10 . . 118.5
C9 C10 H10 . . 118.5
O14 C11 O13 . . 120.5(3)
O14 C11 C15 . . 119.1(3)
O13 C11 C15 . . 120.4(3)
O14 C11 Cu1 . 1_455 58.05(16)
O13 C11 Cu1 . 1_455 62.60(17)
C15 C11 Cu1 . 1_455 174.8(2)
O11 C12 O10 . . 124.3(3)
O11 C12 C13 . . 118.5(3)
O10 C12 C13 . . 117.1(3)
C18 C13 C14 . . 119.6(3)
C18 C13 C12 . . 121.0(3)
C14 C13 C12 . . 119.4(3)
C13 C14 C15 . . 121.0(3)
C13 C14 H14 . . 119.5
C15 C14 H14 . . 119.5
C16 C15 C14 . . 119.8(3)
C16 C15 C11 . . 120.1(3)
C14 C15 C11 . . 120.0(3)
C15 C16 C17 . . 117.8(3)
C15 C16 H16 . . 121.1
C17 C16 H16 . . 121.1
C16 C17 C18 . . 123.9(3)
C16 C17 N6 . . 118.4(3)
C18 C17 N6 . . 117.6(3)
C13 C18 C17 . . 117.9(3)
C13 C18 H18 . . 121.0
C17 C18 H18 . . 121.0
N3 C19 C20 . . 122.2(4)
N3 C19 H19 . . 118.9
C20 C19 H19 . . 118.9
C21 C20 C19 . . 118.5(4)
C21 C20 H20 . . 120.7
C19 C20 H20 . . 120.7
C20 C21 C22 . . 119.7(3)
C20 C21 H21 . . 120.1
C22 C21 H21 . . 120.1
C21 C22 C23 . . 119.4(4)
C21 C22 H22 . . 120.3
C23 C22 H22 . . 120.3
N3 C23 C22 . . 120.9(4)
N3 C23 C24 . . 115.2(3)
C22 C23 C24 . . 123.8(3)
N4 C24 C25 . . 120.2(3)
N4 C24 C23 . . 115.5(3)
C25 C24 C23 . . 124.3(3)
C26 C25 C24 . . 119.4(4)
C26 C25 H25 . . 120.3
C24 C25 H25 . . 120.3
C27 C26 C25 . . 119.5(4)
C27 C26 H26 . . 120.3
C25 C26 H26 . . 120.3
C26 C27 C28 . . 118.7(4)
C26 C27 H27 . . 120.6
C28 C27 H27 . . 120.6
N4 C28 C27 . . 123.0(4)
N4 C28 H28 . . 118.5
C27 C28 H28 . . 118.5
O3 C29 O2 . . 125.0(3)
O3 C29 C30 . . 119.1(3)
O2 C29 C30 . . 115.9(3)
C35 C30 C31 . . 118.7(3)
C35 C30 C29 . . 121.8(3)
C31 C30 C29 . . 119.5(3)
C32 C31 C30 . . 121.5(3)
C32 C31 H31 . . 119.3
C30 C31 H31 . . 119.3
C33 C32 C31 . . 120.0(3)
C33 C32 C36 . . 120.3(3)
C31 C32 C36 . . 119.7(3)
C32 C33 C34 . . 117.7(3)
C32 C33 H33 . . 121.1
C34 C33 H33 . . 121.1
C35 C34 C33 . . 123.2(3)
C35 C34 N5 . . 118.3(3)
C33 C34 N5 . . 118.4(3)
C34 C35 C30 . . 118.9(3)
C34 C35 H35 . . 120.5
C30 C35 H35 . . 120.5
O4 C36 O5 . . 121.0(3)
O4 C36 C32 . . 118.6(3)
O5 C36 C32 . . 120.4(3)
O4 C36 Cu2 . 1_655 57.03(16)
O5 C36 Cu2 . 1_655 64.09(16)
C32 C36 Cu2 . 1_655 174.0(2)
C5 N1 C1 . . 119.0(3)
C5 N1 Cu1 . . 115.6(2)
C1 N1 Cu1 . . 125.1(2)
C10 N2 C6 . . 118.5(3)
C10 N2 Cu1 . . 126.8(2)
C6 N2 Cu1 . . 114.8(2)
C23 N3 C19 . . 119.2(3)
C23 N3 Cu2 . . 115.6(2)
C19 N3 Cu2 . . 124.6(2)
C28 N4 C24 . . 119.1(3)
C28 N4 Cu2 . . 126.4(2)
C24 N4 Cu2 . . 114.5(2)
O6 N5 O7 . . 123.5(3)
O6 N5 C34 . . 118.3(3)
O7 N5 C34 . . 118.2(3)
O9 N6 O8 . . 123.4(3)
O9 N6 C17 . . 119.1(3)
O8 N6 C17 . . 117.6(4)
Cu2 O1 H3W . . 118(3)
Cu2 O1 H4W . . 112(3)
H3W O1 H4W . . 113(4)
C29 O2 Cu2 . . 122.8(2)
C36 O4 Cu2 . 1_655 93.58(18)
C36 O5 Cu2 . 1_655 86.30(19)
C12 O10 Cu1 . . 121.3(2)
Cu1 O12 H1W . . 106(3)
Cu1 O12 H2W . . 121(3)
H1W O12 H2W . . 112(4)
C11 O13 Cu1 . 1_455 87.6(2)
C11 O14 Cu1 . 1_455 92.45(19)

loop_
_geom_bond_atom_site_label_1
_geom_bond_atom_site_label_2
_geom_bond_site_symmetry_2
_geom_bond_distance
Cu1 O10 . 2.049(2)
Cu1 N1 . 2.052(3)
Cu1 N2 . 2.078(3)
Cu1 O12 . 2.115(2)
Cu1 O14 1_655 2.158(2)
Cu1 O13 1_655 2.258(2)
Cu2 O2 . 2.046(2)
Cu2 N3 . 2.062(3)
Cu2 N4 . 2.086(3)
Cu2 O1 . 2.104(2)
Cu2 O4 1_455 2.139(2)
Cu2 O5 1_455 2.294(2)
C1 N1 . 1.350(5)
C1 C2 . 1.372(6)
C1 H1 . 0.9300
C2 C3 . 1.373(6)
C2 H2 . 0.9300
C3 C4 . 1.379(6)
C3 H3 . 0.9300
C4 C5 . 1.383(5)
C4 H4 . 0.9300
C5 N1 . 1.337(4)
C5 C6 . 1.491(5)
C6 N2 . 1.353(4)
C6 C7 . 1.383(5)
C7 C8 . 1.398(5)
C7 H7 . 0.9300
C8 C9 . 1.375(5)
C8 H8 . 0.9300
C9 C10 . 1.375(5)
C9 H9 . 0.9300
C10 N2 . 1.347(4)
C10 H10 . 0.9300
C11 O14 . 1.253(4)
C11 O13 . 1.265(4)
C11 C15 . 1.506(4)
C12 O11 . 1.222(4)
C12 O10 . 1.271(4)
C12 C13 . 1.525(4)
C13 C18 . 1.390(4)
C13 C14 . 1.401(4)
C14 C15 . 1.404(4)
C14 H14 . 0.9300
C15 C16 . 1.387(4)
C16 C17 . 1.388(5)
C16 H16 . 0.9300
C17 C18 . 1.389(4)
C17 N6 . 1.468(4)
C18 H18 . 0.9300
C19 N3 . 1.345(5)
C19 C20 . 1.384(5)
C19 H19 . 0.9300
C20 C21 . 1.371(6)
C20 H20 . 0.9300
C21 C22 . 1.374(6)
C21 H21 . 0.9300
C22 C23 . 1.393(5)
C22 H22 . 0.9300
C23 N3 . 1.341(4)
C23 C24 . 1.481(5)
C24 N4 . 1.349(4)
C24 C25 . 1.400(5)
C25 C26 . 1.391(6)
C25 H25 . 0.9300
C26 C27 . 1.364(6)
C26 H26 . 0.9300
C27 C28 . 1.373(6)
C27 H27 . 0.9300
C28 N4 . 1.346(5)
C28 H28 . 0.9300
C29 O3 . 1.220(4)
C29 O2 . 1.284(4)
C29 C30 . 1.520(4)
C30 C35 . 1.386(4)
C30 C31 . 1.400(4)
C31 C32 . 1.395(4)
C31 H31 . 0.9300
C32 C33 . 1.382(4)
C32 C36 . 1.518(4)
C33 C34 . 1.391(4)
C33 H33 . 0.9300
C34 C35 . 1.383(4)
C34 N5 . 1.470(4)
C35 H35 . 0.9300
C36 O4 . 1.252(4)
C36 O5 . 1.260(4)
N5 O6 . 1.216(4)
N5 O7 . 1.226(4)
N6 O9 . 1.211(4)
N6 O8 . 1.218(4)
O1 H3W . 0.83(3)
O1 H4W . 0.82(3)
O4 Cu2 1_655 2.139(2)
O5 Cu2 1_655 2.294(2)
O12 H1W . 0.82(4)
O12 H2W . 0.82(4)
O13 Cu1 1_455 2.258(2)
O14 Cu1 1_455 2.158(2)

loop_
_geom_hbond_atom_site_label_D
_geom_hbond_atom_site_label_H
_geom_hbond_atom_site_label_A
_geom_hbond_site_symmetry_A
_geom_hbond_distance_DH
_geom_hbond_distance_HA
_geom_hbond_distance_DA
_geom_hbond_angle_DHA
O12 H1W O2 1_655 0.83(4) 1.98(2) 2.742(3) 153(4)
O1 H4W O10 1_455 0.82(3) 1.95(2) 2.724(3) 158(4)
O12 H2W O5 . 0.82(4) 2.07(3) 2.760(3) 141(4)
O1 H3W O13 . 0.83(3) 2.13(3) 2.778(3) 135(4)
